data_7207884
loop_
_publ_author_name
'Chainok, Kittipong'
'Neville, Suzanne M.'
'Forsyth, Craig M.'
'Gee, William J.'
'Murray, Keith S.'
'Batten, Stuart R.'

_publ_section_title
;
 Supramolecular architecture of silver(I) coordination polymers containing
 polydentate N-donor ligands
;
_journal_issue 10
_journal_name_full CrystEngComm
_journal_page_first 3717
_journal_paper_doi 10.1039/c2ce25225b
_journal_volume 14
_journal_year 2012
_chemical_formula_moiety 'C12 H8 Ag N7 O3'
_chemical_formula_sum 'C12 H8 Ag N7 O3'
_chemical_formula_weight 406.12
_chemical_name_systematic
;
?
;
_space_group_IT_number 2
_symmetry_cell_setting triclinic
_symmetry_space_group_name_Hall '-P 1'
_symmetry_space_group_name_H-M 'P -1'
_atom_sites_solution_hydrogens geom
_atom_sites_solution_primary direct
_atom_sites_solution_secondary difmap
_audit_creation_method SHELXL-97
_cell_angle_alpha 74.578(2)
_cell_angle_beta 78.091(2)
_cell_angle_gamma 77.000(2)
_cell_formula_units_Z 6
_cell_length_a 8.3748(3)
_cell_length_b 13.6582(5)
_cell_length_c 19.0224(7)
_cell_measurement_reflns_used 9945
_cell_measurement_temperature 123(2)
_cell_measurement_theta_max 29.71
_cell_measurement_theta_min 2.92
_cell_volume 2018.74(13)
_computing_cell_refinement 'Bruker Apex2 v2.0'
_computing_data_collection 'Bruker Apex2 v2.0'
_computing_data_reduction 'Bruker Apex2 v2.0'
_computing_molecular_graphics X-Seed
_computing_publication_material CIFTAB
_computing_structure_refinement 'SHELXL-97 (Sheldrick, 1997)'
_computing_structure_solution 'SHELXS-97 (Sheldrick, 1990)'
_diffrn_ambient_temperature 123(2)
_diffrn_measured_fraction_theta_full 0.967
_diffrn_measured_fraction_theta_max 0.813
_diffrn_measurement_device_type 'Bruker X8 Apex CCD'
_diffrn_measurement_method 'phi and omega scans'
_diffrn_radiation_monochromator graphite
_diffrn_radiation_source 'fine-focus sealed tube'
_diffrn_radiation_type MoK\a
_diffrn_radiation_wavelength 0.71073
_diffrn_reflns_av_R_equivalents 0.0362
_diffrn_reflns_av_sigmaI/netI 0.0447
_diffrn_reflns_limit_h_max 11
_diffrn_reflns_limit_h_min -11
_diffrn_reflns_limit_k_max 18
_diffrn_reflns_limit_k_min -19
_diffrn_reflns_limit_l_max 24
_diffrn_reflns_limit_l_min -26
_diffrn_reflns_number 29475
_diffrn_reflns_theta_full 25.00
_diffrn_reflns_theta_max 30.07
_diffrn_reflns_theta_min 1.71
_diffrn_standards_number 0
_exptl_absorpt_coefficient_mu 1.527
_exptl_absorpt_correction_T_max 1.0
_exptl_absorpt_correction_T_min 0.765
_exptl_absorpt_correction_type multi-scan
_exptl_absorpt_process_details 'SADABS-2004/1 (Bruker AXS, 2005)'
_exptl_crystal_colour purple
_exptl_crystal_density_diffrn 2.004
_exptl_crystal_density_method 'not measured'
_exptl_crystal_description prism
_exptl_crystal_F_000 1200
_exptl_crystal_size_max 0.25
_exptl_crystal_size_mid 0.13
_exptl_crystal_size_min 0.05
_refine_diff_density_max 0.988
_refine_diff_density_min -1.104
_refine_diff_density_rms 0.130
_refine_ls_extinction_method none
_refine_ls_goodness_of_fit_ref 1.251
_refine_ls_hydrogen_treatment constr
_refine_ls_matrix_type full
_refine_ls_number_parameters 622
_refine_ls_number_reflns 9652
_refine_ls_number_restraints 1
_refine_ls_restrained_S_all 1.253
_refine_ls_R_factor_all 0.0690
_refine_ls_R_factor_gt 0.0589
_refine_ls_shift/su_max 0.001
_refine_ls_shift/su_mean 0.000
_refine_ls_structure_factor_coef Fsqd
_refine_ls_weighting_details 'calc w=1/[\s^2^(Fo^2^)+(0.0247P)^2^+6.9966P] where P=(Fo^2^+2Fc^2^)/3'
_refine_ls_weighting_scheme calc
_refine_ls_wR_factor_gt 0.1073
_refine_ls_wR_factor_ref 0.1113
_reflns_number_gt 8569
_reflns_number_total 9652
_reflns_threshold_expression >2sigma(I)
_cod_data_source_file c2ce25225b.txt
_cod_data_source_block Compound5
_cod_database_code 7207884

loop_
_symmetry_equiv_pos_as_xyz
'x, y, z'
'-x, -y, -z'

loop_
_atom_site_label
_atom_site_type_symbol
_atom_site_fract_x
_atom_site_fract_y
_atom_site_fract_z
_atom_site_U_iso_or_equiv
_atom_site_adp_type
_atom_site_occupancy
_atom_site_symmetry_multiplicity
_atom_site_calc_flag
_atom_site_refinement_flags
Ag1 Ag -0.22383(4) 0.73845(3) 0.66203(2) 0.02265(10) Uani 1 1 d .
Ag2 Ag 0.44618(4) 0.77099(3) 0.31872(2) 0.02360(10) Uani 1 1 d U
Ag3 Ag 1.08482(4) 0.79269(3) -0.020807(19) 0.01869(9) Uani 1 1 d .
O1 O 0.0065(4) 0.8260(3) 0.6666(2) 0.0323(9) Uani 1 1 d .
O2 O 0.0997(5) 0.6639(3) 0.7030(2) 0.0402(11) Uani 1 1 d .
O3 O 0.2662(4) 0.7735(3) 0.67861(19) 0.0267(8) Uani 1 1 d .
O4 O 0.6875(5) 0.7710(4) 0.3851(3) 0.0478(12) Uani 1 1 d U
O5 O 0.9340(5) 0.6803(4) 0.3836(2) 0.0409(11) Uani 1 1 d .
O6 O 0.7870(5) 0.6858(4) 0.3028(3) 0.0539(13) Uani 1 1 d .
O7 O 1.3253(4) 0.8163(3) 0.0349(2) 0.0264(8) Uani 1 1 d .
O8 O 1.5813(4) 0.7369(3) 0.0288(2) 0.0317(9) Uani 1 1 d .
O9 O 1.4267(4) 0.7193(3) -0.0430(2) 0.0310(9) Uani 1 1 d .
N1 N -0.2802(5) 0.8874(3) 0.5738(2) 0.0210(9) Uani 1 1 d .
N2 N -0.0429(5) 0.7289(3) 0.5384(2) 0.0220(9) Uani 1 1 d .
N3 N 0.0722(5) 0.6507(3) 0.5219(2) 0.0221(9) Uani 1 1 d .
N4 N 0.0738(5) 0.8443(3) 0.4339(2) 0.0223(9) Uani 1 1 d .
N5 N 0.1904(5) 0.7661(3) 0.4176(2) 0.0218(9) Uani 1 1 d .
N6 N 0.4199(5) 0.6041(3) 0.3798(2) 0.0206(9) Uani 1 1 d .
N7 N 0.3948(4) 0.9255(3) 0.2358(2) 0.0177(8) Uani 1 1 d .
N8 N 0.5842(5) 0.7552(3) 0.1869(2) 0.0183(8) Uani 1 1 d .
N9 N 0.6946(5) 0.6759(3) 0.1712(2) 0.0162(8) Uani 1 1 d .
N10 N 0.7378(5) 0.8710(3) 0.0970(2) 0.0183(8) Uani 1 1 d .
N11 N 0.8511(5) 0.7909(3) 0.0822(2) 0.0177(8) Uani 1 1 d .
N12 N 1.0651(5) 0.6271(3) 0.0406(2) 0.0181(8) Uani 1 1 d .
N13 N 1.0606(4) 0.9338(3) -0.1136(2) 0.0143(8) Uani 1 1 d .
N14 N 1.2235(4) 0.7478(3) -0.1544(2) 0.0147(8) Uani 1 1 d .
N15 N 1.3278(4) 0.6618(3) -0.1629(2) 0.0148(8) Uani 1 1 d .
N16 N 1.4240(4) 0.8481(3) -0.2274(2) 0.0156(8) Uani 1 1 d .
N17 N 1.5297(4) 0.7614(3) -0.2352(2) 0.0151(8) Uani 1 1 d .
N18 N 1.7228(4) 0.5852(3) -0.2699(2) 0.0161(8) Uani 1 1 d .
N19 N 0.1242(5) 0.7539(3) 0.6832(2) 0.0215(9) Uani 1 1 d .
N20 N 0.8047(5) 0.7109(3) 0.3576(2) 0.0220(9) Uani 1 1 d .
N21 N 1.4454(5) 0.7572(3) 0.0064(2) 0.0193(9) Uani 1 1 d .
C1 C -0.3989(6) 0.9646(4) 0.5919(3) 0.0217(10) Uani 1 1 d .
H1 H -0.4724 0.9505 0.6371 0.026 Uiso 1 1 calc R
C2 C -0.4194(6) 1.0634(4) 0.5482(3) 0.0240(11) Uani 1 1 d .
H2 H -0.5041 1.1163 0.5632 0.029 Uiso 1 1 calc R
C3 C -0.3133(6) 1.0836(4) 0.4819(3) 0.0249(11) Uani 1 1 d .
H3 H -0.3251 1.1508 0.4504 0.030 Uiso 1 1 calc R
C4 C -0.1897(6) 1.0049(4) 0.4616(3) 0.0234(11) Uani 1 1 d .
H4 H -0.1162 1.0170 0.4162 0.028 Uiso 1 1 calc R
C5 C -0.1767(5) 0.9084(4) 0.5093(3) 0.0178(10) Uani 1 1 d .
C6 C -0.0432(6) 0.8219(4) 0.4924(3) 0.0190(10) Uani 1 1 d .
C7 C 0.1809(5) 0.6713(4) 0.4592(3) 0.0174(10) Uani 1 1 d .
C8 C 0.2997(5) 0.5822(4) 0.4377(3) 0.0186(10) Uani 1 1 d .
C9 C 0.2828(6) 0.4822(4) 0.4748(3) 0.0235(11) Uani 1 1 d .
H9 H 0.1968 0.4697 0.5155 0.028 Uiso 1 1 calc R
C10 C 0.3933(7) 0.4005(4) 0.4515(3) 0.0288(12) Uani 1 1 d .
H10 H 0.3841 0.3310 0.4756 0.035 Uiso 1 1 calc R
C11 C 0.5175(7) 0.4227(4) 0.3922(3) 0.0296(12) Uani 1 1 d .
H11 H 0.5955 0.3687 0.3749 0.036 Uiso 1 1 calc R
C12 C 0.5260(6) 0.5246(4) 0.3585(3) 0.0259(11) Uani 1 1 d .
H12 H 0.6119 0.5390 0.3181 0.031 Uiso 1 1 calc R
C13 C 0.2760(5) 1.0036(4) 0.2523(3) 0.0193(10) Uani 1 1 d .
H13 H 0.2168 0.9957 0.3012 0.023 Uiso 1 1 calc R
C14 C 0.2358(6) 1.0946(4) 0.2018(3) 0.0221(11) Uani 1 1 d .
H14 H 0.1497 1.1477 0.2156 0.026 Uiso 1 1 calc R
C15 C 0.3224(6) 1.1079(4) 0.1303(3) 0.0224(11) Uani 1 1 d .
H15 H 0.2961 1.1699 0.0944 0.027 Uiso 1 1 calc R
C16 C 0.4485(6) 1.0287(4) 0.1122(3) 0.0196(10) Uani 1 1 d .
H16 H 0.5118 1.0360 0.0642 0.024 Uiso 1 1 calc R
C17 C 0.4794(5) 0.9388(4) 0.1662(3) 0.0155(9) Uani 1 1 d .
C18 C 0.6070(5) 0.8504(4) 0.1489(2) 0.0155(9) Uani 1 1 d .
C19 C 0.8252(5) 0.6962(4) 0.1186(2) 0.0150(9) Uani 1 1 d .
C20 C 0.9489(5) 0.6059(4) 0.1006(2) 0.0150(9) Uani 1 1 d .
C21 C 0.9415(6) 0.5075(4) 0.1430(3) 0.0205(10) Uani 1 1 d .
H21 H 0.8579 0.4955 0.1849 0.025 Uiso 1 1 calc R
C22 C 1.0589(6) 0.4267(4) 0.1231(3) 0.0235(11) Uani 1 1 d .
H22 H 1.0564 0.3580 0.1511 0.028 Uiso 1 1 calc R
C23 C 1.1805(6) 0.4460(4) 0.0620(3) 0.0225(11) Uani 1 1 d .
H23 H 1.2628 0.3915 0.0476 0.027 Uiso 1 1 calc R
C24 C 1.1777(6) 0.5466(4) 0.0232(3) 0.0207(10) Uani 1 1 d .
H24 H 1.2607 0.5602 -0.0187 0.025 Uiso 1 1 calc R
C25 C 0.9512(5) 1.0188(4) -0.1064(3) 0.0179(10) Uani 1 1 d .
H25 H 0.8852 1.0199 -0.0595 0.021 Uiso 1 1 calc R
C26 C 0.9270(6) 1.1055(4) -0.1627(3) 0.0186(10) Uani 1 1 d .
H26 H 0.8458 1.1641 -0.1547 0.022 Uiso 1 1 calc R
C27 C 1.0238(6) 1.1053(4) -0.2311(3) 0.0203(10) Uani 1 1 d .
H27 H 1.0092 1.1634 -0.2713 0.024 Uiso 1 1 calc R
C28 C 1.1427(5) 1.0184(4) -0.2399(3) 0.0183(10) Uani 1 1 d .
H28 H 1.2135 1.0170 -0.2857 0.022 Uiso 1 1 calc R
C29 C 1.1561(5) 0.9338(3) -0.1805(3) 0.0148(9) Uani 1 1 d .
C30 C 1.2739(5) 0.8372(4) -0.1881(2) 0.0139(9) Uani 1 1 d .
C31 C 1.4769(5) 0.6719(3) -0.2041(2) 0.0127(9) Uani 1 1 d .
C32 C 1.5919(5) 0.5753(3) -0.2150(2) 0.0131(9) Uani 1 1 d .
C33 C 1.5643(5) 0.4802(4) -0.1706(3) 0.0173(10) Uani 1 1 d .
H33 H 1.4707 0.4756 -0.1327 0.021 Uiso 1 1 calc R
C34 C 1.6753(6) 0.3924(4) -0.1824(3) 0.0234(11) Uani 1 1 d .
H34 H 1.6602 0.3265 -0.1523 0.028 Uiso 1 1 calc R
C35 C 1.8087(6) 0.4021(4) -0.2386(3) 0.0219(10) Uani 1 1 d .
H35 H 1.8859 0.3429 -0.2483 0.026 Uiso 1 1 calc R
C36 C 1.8279(6) 0.4996(4) -0.2806(3) 0.0197(10) Uani 1 1 d .
H36 H 1.9206 0.5058 -0.3189 0.024 Uiso 1 1 calc R

loop_
_atom_site_aniso_label
_atom_site_aniso_U_11
_atom_site_aniso_U_22
_atom_site_aniso_U_33
_atom_site_aniso_U_23
_atom_site_aniso_U_13
_atom_site_aniso_U_12
Ag1 0.01670(17) 0.0236(2) 0.01899(18) 0.00201(16) 0.00558(14) -0.00194(14)
Ag2 0.01776(18) 0.0286(2) 0.01980(18) -0.00372(16) 0.00562(14) -0.00479(15)
Ag3 0.01449(16) 0.01883(19) 0.01727(17) -0.00159(15) 0.00460(13) -0.00141(13)
O1 0.0173(17) 0.030(2) 0.044(2) -0.0107(19) 0.0014(16) 0.0026(15)
O2 0.041(2) 0.027(2) 0.045(3) 0.007(2) -0.003(2) -0.0109(18)
O3 0.0181(17) 0.043(2) 0.0221(18) -0.0130(17) -0.0006(14) -0.0082(16)
O4 0.025(2) 0.058(3) 0.069(3) -0.041(3) -0.0086(18) 0.008(2)
O5 0.0199(19) 0.064(3) 0.037(2) -0.010(2) -0.0105(17) 0.0005(19)
O6 0.035(2) 0.098(4) 0.047(3) -0.045(3) -0.004(2) -0.019(2)
O7 0.0199(17) 0.0234(19) 0.030(2) -0.0115(16) 0.0051(15) 0.0065(15)
O8 0.0181(17) 0.049(3) 0.030(2) -0.0179(19) -0.0101(15) 0.0064(16)
O9 0.0264(19) 0.042(2) 0.030(2) -0.0191(19) -0.0046(16) -0.0054(17)
N1 0.0145(18) 0.030(2) 0.0166(19) -0.0066(18) 0.0022(15) -0.0019(17)
N2 0.022(2) 0.023(2) 0.0153(19) -0.0013(18) 0.0026(16) -0.0008(17)
N3 0.021(2) 0.023(2) 0.018(2) -0.0047(18) 0.0035(16) -0.0015(17)
N4 0.019(2) 0.020(2) 0.023(2) -0.0066(18) 0.0084(17) -0.0038(17)
N5 0.021(2) 0.020(2) 0.023(2) -0.0093(18) 0.0078(17) -0.0040(17)
N6 0.0124(18) 0.028(2) 0.019(2) -0.0066(18) 0.0026(16) -0.0009(16)
N7 0.0111(17) 0.023(2) 0.0181(19) -0.0063(17) 0.0006(15) -0.0029(15)
N8 0.0176(19) 0.017(2) 0.019(2) -0.0058(17) 0.0015(16) -0.0022(16)
N9 0.0160(18) 0.015(2) 0.0163(19) -0.0062(16) 0.0024(15) -0.0016(15)
N10 0.0124(18) 0.016(2) 0.022(2) -0.0044(17) 0.0034(16) 0.0000(15)
N11 0.0147(18) 0.018(2) 0.0190(19) -0.0060(17) 0.0032(15) -0.0039(15)
N12 0.0139(18) 0.022(2) 0.0148(18) -0.0060(17) 0.0054(15) -0.0015(16)
N13 0.0105(17) 0.0132(19) 0.0172(18) -0.0041(16) 0.0010(14) -0.0003(14)
N14 0.0147(17) 0.016(2) 0.0111(17) -0.0040(16) 0.0047(14) -0.0023(15)
N15 0.0122(17) 0.015(2) 0.0160(18) -0.0071(16) 0.0025(15) -0.0009(15)
N16 0.0092(16) 0.017(2) 0.0185(19) -0.0056(16) 0.0032(15) -0.0007(14)
N17 0.0109(17) 0.0134(19) 0.0207(19) -0.0065(16) 0.0014(15) -0.0020(14)
N18 0.0133(17) 0.019(2) 0.0157(18) -0.0055(16) 0.0010(15) -0.0033(15)
N19 0.022(2) 0.029(2) 0.0116(18) -0.0055(18) 0.0036(16) -0.0059(18)
N20 0.0151(19) 0.019(2) 0.028(2) -0.0037(19) 0.0026(17) -0.0030(16)
N21 0.0174(19) 0.018(2) 0.018(2) -0.0002(17) -0.0024(16) 0.0002(16)
C1 0.016(2) 0.028(3) 0.018(2) -0.007(2) 0.0014(18) 0.0026(19)
C2 0.021(2) 0.025(3) 0.026(3) -0.016(2) -0.001(2) 0.003(2)
C3 0.026(3) 0.020(3) 0.027(3) -0.005(2) -0.002(2) -0.003(2)
C4 0.026(3) 0.021(3) 0.022(2) -0.006(2) 0.003(2) -0.005(2)
C5 0.012(2) 0.022(3) 0.017(2) -0.006(2) 0.0009(17) 0.0009(18)
C6 0.014(2) 0.026(3) 0.018(2) -0.007(2) 0.0007(18) -0.0061(19)
C7 0.014(2) 0.022(3) 0.016(2) -0.007(2) -0.0005(17) -0.0009(18)
C8 0.011(2) 0.027(3) 0.016(2) -0.008(2) 0.0019(17) 0.0001(18)
C9 0.023(2) 0.021(3) 0.024(3) -0.007(2) -0.001(2) 0.000(2)
C10 0.029(3) 0.026(3) 0.029(3) -0.007(2) -0.004(2) 0.002(2)
C11 0.025(3) 0.032(3) 0.033(3) -0.018(3) -0.005(2) 0.007(2)
C12 0.018(2) 0.037(3) 0.021(2) -0.012(2) 0.004(2) -0.001(2)
C13 0.013(2) 0.027(3) 0.022(2) -0.014(2) 0.0007(18) -0.0055(19)
C14 0.011(2) 0.020(3) 0.037(3) -0.014(2) -0.001(2) 0.0003(18)
C15 0.015(2) 0.024(3) 0.028(3) -0.007(2) -0.0015(19) -0.0026(19)
C16 0.017(2) 0.018(2) 0.021(2) -0.003(2) 0.0007(19) -0.0016(18)
C17 0.011(2) 0.018(2) 0.020(2) -0.0106(19) 0.0022(17) -0.0042(17)
C18 0.016(2) 0.018(2) 0.014(2) -0.0071(19) -0.0005(17) -0.0038(18)
C19 0.012(2) 0.019(2) 0.015(2) -0.0040(19) -0.0026(17) -0.0021(17)
C20 0.012(2) 0.020(2) 0.014(2) -0.0084(19) -0.0012(17) -0.0004(17)
C21 0.018(2) 0.022(3) 0.020(2) -0.005(2) 0.0012(19) -0.0033(19)
C22 0.022(2) 0.017(3) 0.028(3) -0.003(2) 0.000(2) -0.0029(19)
C23 0.019(2) 0.019(3) 0.028(3) -0.010(2) 0.001(2) 0.0016(19)
C24 0.019(2) 0.020(3) 0.020(2) -0.008(2) 0.0052(19) -0.0010(19)
C25 0.013(2) 0.020(2) 0.020(2) -0.010(2) 0.0033(18) -0.0013(18)
C26 0.016(2) 0.014(2) 0.024(2) -0.011(2) -0.0005(19) 0.0041(18)
C27 0.017(2) 0.015(2) 0.027(3) -0.001(2) -0.0020(19) -0.0032(18)
C28 0.013(2) 0.019(2) 0.021(2) -0.004(2) 0.0008(18) -0.0020(18)
C29 0.0111(19) 0.010(2) 0.021(2) -0.0043(19) 0.0004(17) 0.0004(16)
C30 0.0117(19) 0.016(2) 0.014(2) -0.0060(18) 0.0004(16) -0.0011(17)
C31 0.0127(19) 0.012(2) 0.012(2) -0.0047(18) 0.0007(16) -0.0003(16)
C32 0.0118(19) 0.013(2) 0.014(2) -0.0051(18) -0.0019(16) 0.0012(16)
C33 0.013(2) 0.018(2) 0.018(2) -0.006(2) 0.0040(17) -0.0005(17)
C34 0.020(2) 0.018(3) 0.028(3) -0.006(2) 0.002(2) -0.0011(19)
C35 0.019(2) 0.017(2) 0.027(3) -0.012(2) 0.003(2) 0.0043(19)
C36 0.015(2) 0.020(3) 0.022(2) -0.010(2) 0.0038(18) 0.0018(18)

loop_
_atom_type_symbol
_atom_type_description
_atom_type_scat_dispersion_real
_atom_type_scat_dispersion_imag
_atom_type_scat_source
C C 0.0033 0.0016 'International Tables Vol C Tables 4.2.6.8 and 6.1.1.4'
H H 0.0000 0.0000 'International Tables Vol C Tables 4.2.6.8 and 6.1.1.4'
N N 0.0061 0.0033 'International Tables Vol C Tables 4.2.6.8 and 6.1.1.4'
Ag Ag -0.8971 1.1015 'International Tables Vol C Tables 4.2.6.8 and 6.1.1.4'
O O 0.0106 0.0060 'International Tables Vol C Tables 4.2.6.8 and 6.1.1.4'

loop_
_geom_angle_atom_site_label_1
_geom_angle_atom_site_label_2
_geom_angle_atom_site_label_3
_geom_angle
_geom_angle_site_symmetry_1
_geom_angle_site_symmetry_3
N18 Ag1 N1 152.32(14) 1_356 .
N18 Ag1 O1 127.37(13) 1_356 .
N1 Ag1 O1 80.30(14) . .
N18 Ag1 N2 113.49(14) 1_356 .
N1 Ag1 N2 68.18(14) . .
O1 Ag1 N2 78.67(14) . .
N18 Ag1 N17 69.26(13) 1_356 1_356
N1 Ag1 N17 101.85(13) . 1_356
O1 Ag1 N17 112.74(13) . 1_356
N2 Ag1 N17 164.08(13) . 1_356
N7 Ag2 N6 157.22(14) . .
N7 Ag2 N5 105.79(13) . .
N6 Ag2 N5 68.46(14) . .
N7 Ag2 N8 69.11(13) . .
N6 Ag2 N8 103.78(14) . .
N5 Ag2 N8 148.62(13) . .
N7 Ag2 O4 109.34(15) . .
N6 Ag2 O4 93.35(15) . .
N5 Ag2 O4 105.66(14) . .
N8 Ag2 O4 105.12(13) . .
N13 Ag3 N12 156.39(14) . .
N13 Ag3 N11 114.66(13) . .
N12 Ag3 N11 69.82(13) . .
N13 Ag3 O7 101.82(12) . .
N12 Ag3 O7 99.33(13) . .
N11 Ag3 O7 103.47(12) . .
N13 Ag3 N14 68.30(13) . .
N12 Ag3 N14 95.86(13) . .
N11 Ag3 N14 149.01(12) . .
O7 Ag3 N14 105.98(11) . .
N19 O1 Ag1 104.9(3) . .
N20 O4 Ag2 102.7(3) . .
N21 O7 Ag3 101.0(3) . .
C1 N1 C5 117.8(4) . .
C1 N1 Ag1 119.1(3) . .
C5 N1 Ag1 121.7(3) . .
N3 N2 C6 118.3(4) . .
N3 N2 Ag1 127.7(3) . .
C6 N2 Ag1 112.2(3) . .
N2 N3 C7 117.0(4) . .
N5 N4 C6 117.0(4) . .
N4 N5 C7 118.2(4) . .
N4 N5 Ag2 128.7(3) . .
C7 N5 Ag2 113.0(3) . .
C12 N6 C8 117.4(4) . .
C12 N6 Ag2 120.2(3) . .
C8 N6 Ag2 122.4(3) . .
C13 N7 C17 117.6(4) . .
C13 N7 Ag2 122.2(3) . .
C17 N7 Ag2 120.2(3) . .
N9 N8 C18 118.3(4) . .
N9 N8 Ag2 124.4(3) . .
C18 N8 Ag2 106.5(3) . .
N8 N9 C19 117.3(4) . .
N11 N10 C18 117.0(4) . .
N10 N11 C19 118.1(4) . .
N10 N11 Ag3 127.1(3) . .
C19 N11 Ag3 113.9(3) . .
C24 N12 C20 116.8(4) . .
C24 N12 Ag3 121.5(3) . .
C20 N12 Ag3 121.4(3) . .
C25 N13 C29 117.4(4) . .
C25 N13 Ag3 122.2(3) . .
C29 N13 Ag3 120.4(3) . .
N15 N14 C30 117.5(4) . .
N15 N14 Ag3 124.3(3) . .
C30 N14 Ag3 98.4(3) . .
N14 N15 C31 117.0(4) . .
N17 N16 C30 116.4(4) . .
N16 N17 C31 117.6(4) . .
N16 N17 Ag1 127.6(3) . 1_754
C31 N17 Ag1 110.6(3) . 1_754
C36 N18 C32 117.8(4) . .
C36 N18 Ag1 119.3(3) . 1_754
C32 N18 Ag1 122.8(3) . 1_754
O2 N19 O1 119.4(4) . .
O2 N19 O3 120.8(4) . .
O1 N19 O3 119.8(4) . .
O5 N20 O6 121.3(5) . .
O5 N20 O4 121.0(5) . .
O6 N20 O4 117.7(5) . .
O9 N21 O8 120.5(4) . .
O9 N21 O7 119.9(4) . .
O8 N21 O7 119.6(4) . .
N1 C1 C2 123.2(4) . .
C1 C2 C3 118.3(5) . .
C2 C3 C4 119.6(5) . .
C5 C4 C3 118.1(5) . .
N1 C5 C4 122.9(4) . .
N1 C5 C6 116.2(4) . .
C4 C5 C6 120.9(4) . .
N2 C6 N4 124.6(4) . .
N2 C6 C5 118.1(4) . .
N4 C6 C5 117.2(4) . .
N5 C7 N3 124.2(4) . .
N5 C7 C8 119.0(4) . .
N3 C7 C8 116.7(4) . .
N6 C8 C9 122.8(4) . .
N6 C8 C7 116.5(4) . .
C9 C8 C7 120.6(4) . .
C8 C9 C10 119.0(5) . .
C11 C10 C9 118.3(5) . .
C12 C11 C10 119.0(5) . .
N6 C12 C11 123.5(5) . .
N7 C13 C14 123.1(5) . .
C13 C14 C15 119.2(5) . .
C14 C15 C16 118.8(5) . .
C17 C16 C15 118.3(4) . .
N7 C17 C16 123.0(4) . .
N7 C17 C18 116.5(4) . .
C16 C17 C18 120.4(4) . .
N10 C18 N8 124.7(4) . .
N10 C18 C17 117.8(4) . .
N8 C18 C17 117.5(4) . .
N11 C19 N9 124.7(4) . .
N11 C19 C20 118.4(4) . .
N9 C19 C20 116.9(4) . .
N12 C20 C21 123.3(4) . .
N12 C20 C19 115.8(4) . .
C21 C20 C19 120.9(4) . .
C20 C21 C22 118.2(4) . .
C21 C22 C23 119.9(5) . .
C24 C23 C22 117.6(5) . .
N12 C24 C23 124.2(4) . .
N13 C25 C26 124.2(4) . .
C25 C26 C27 118.4(4) . .
C26 C27 C28 118.8(4) . .
C29 C28 C27 118.8(4) . .
N13 C29 C28 122.4(4) . .
N13 C29 C30 116.7(4) . .
C28 C29 C30 121.0(4) . .
N14 C30 N16 125.9(4) . .
N14 C30 C29 117.7(4) . .
N16 C30 C29 116.3(4) . .
N17 C31 N15 125.4(4) . .
N17 C31 C32 117.9(4) . .
N15 C31 C32 116.8(4) . .
N18 C32 C33 122.5(4) . .
N18 C32 C31 116.7(4) . .
C33 C32 C31 120.9(4) . .
C34 C33 C32 118.8(4) . .
C33 C34 C35 118.9(5) . .
C34 C35 C36 118.9(4) . .
N18 C36 C35 123.1(4) . .

loop_
_geom_bond_atom_site_label_1
_geom_bond_atom_site_label_2
_geom_bond_distance
_geom_bond_site_symmetry_2
Ag1 N18 2.236(4) 1_356
Ag1 N1 2.293(4) .
Ag1 O1 2.514(4) .
Ag1 N2 2.539(4) .
Ag1 N17 2.560(4) 1_356
Ag2 N7 2.286(4) .
Ag2 N6 2.303(4) .
Ag2 N5 2.543(4) .
Ag2 N8 2.579(4) .
Ag2 O4 2.595(4) .
Ag3 N13 2.244(4) .
Ag3 N12 2.278(4) .
Ag3 N11 2.467(4) .
Ag3 O7 2.576(4) .
Ag3 N14 2.734(4) .
O1 N19 1.252(5) .
O2 N19 1.238(6) .
O3 N19 1.257(5) .
O4 N20 1.251(6) .
O5 N20 1.224(5) .
O6 N20 1.225(6) .
O7 N21 1.265(5) .
O8 N21 1.245(5) .
O9 N21 1.237(5) .
N1 C1 1.341(6) .
N1 C5 1.350(6) .
N2 N3 1.326(6) .
N2 C6 1.338(6) .
N3 C7 1.348(6) .
N4 N5 1.331(6) .
N4 C6 1.340(6) .
N5 C7 1.336(6) .
N6 C12 1.336(7) .
N6 C8 1.349(6) .
N7 C13 1.341(6) .
N7 C17 1.352(6) .
N8 N9 1.313(5) .
N8 C18 1.344(6) .
N9 C19 1.346(5) .
N10 N11 1.328(5) .
N10 C18 1.341(6) .
N11 C19 1.336(6) .
N12 C24 1.344(6) .
N12 C20 1.351(5) .
N13 C25 1.326(6) .
N13 C29 1.356(6) .
N14 N15 1.323(5) .
N14 C30 1.336(6) .
N15 C31 1.345(5) .
N16 N17 1.332(5) .
N16 C30 1.341(5) .
N17 C31 1.338(5) .
N17 Ag1 2.560(4) 1_754
N18 C36 1.331(6) .
N18 C32 1.353(5) .
N18 Ag1 2.236(4) 1_754
C1 C2 1.378(7) .
C2 C3 1.386(7) .
C3 C4 1.389(7) .
C4 C5 1.383(7) .
C5 C6 1.487(7) .
C7 C8 1.480(7) .
C8 C9 1.384(7) .
C9 C10 1.388(7) .
C10 C11 1.387(8) .
C11 C12 1.379(8) .
C13 C14 1.376(7) .
C14 C15 1.388(7) .
C15 C16 1.392(7) .
C16 C17 1.388(6) .
C17 C18 1.481(6) .
C19 C20 1.488(6) .
C20 C21 1.380(7) .
C21 C22 1.382(7) .
C22 C23 1.387(7) .
C23 C24 1.375(7) .
C25 C26 1.377(7) .
C26 C27 1.385(7) .
C27 C28 1.391(7) .
C28 C29 1.387(6) .
C29 C30 1.480(6) .
C31 C32 1.485(6) .
C32 C33 1.387(6) .
C33 C34 1.381(7) .
C34 C35 1.381(7) .
C35 C36 1.384(7) .
